data_2018558
loop_
_publ_author_name
'Ravikumar, Krishnan'
'Sridhar, Balasubramanian'
'Nanubolu, Jagadeesh Babu'
'Hariharakrishnan, Venkatasubramanian'
'Singh, Awadesh Narain'

_publ_section_title
;
 Structures of benzoxazine-fused triazoles as potential diuretic agents
;
_journal_coeditor_code CU3013
_journal_issue 8
_journal_name_full 'Acta Crystallographica Section C'
_journal_page_first o302
_journal_page_last o307
_journal_paper_doi 10.1107/S0108270112029800
_journal_volume 68
_journal_year 2012
_chemical_formula_iupac 'C9 H5 N5 O6'
_chemical_formula_moiety 'C9 H5 N5 O6'
_chemical_formula_sum 'C9 H5 N5 O6'
_chemical_formula_weight 279.18
_chemical_name_systematic
;
6,8-dinitro-2,4-dihydro-1<i>H</i>-
benzo[<i>b</i>][1,2,4]triazolo[4,3-<i>d</i>][1,4]oxazin-1-one
;
_space_group_IT_number 14
_symmetry_cell_setting monoclinic
_symmetry_space_group_name_Hall '-P 2yn'
_symmetry_space_group_name_H-M 'P 1 21/n 1'
_atom_sites_solution_hydrogens geom
_atom_sites_solution_primary direct
_atom_sites_solution_secondary difmap
_audit_creation_method SHELXL97
_cell_angle_alpha 90.00
_cell_angle_beta 91.3520(10)
_cell_angle_gamma 90.00
_cell_formula_units_Z 4
_cell_length_a 6.6313(4)
_cell_length_b 18.5174(11)
_cell_length_c 8.3354(5)
_cell_measurement_reflns_used 7478
_cell_measurement_temperature 294(2)
_cell_measurement_theta_max 28.01
_cell_measurement_theta_min 2.19
_cell_volume 1023.26(11)
_computing_cell_refinement 'SAINT (Bruker, 2001)'
_computing_data_collection 'SMART (Bruker, 2001)'
_computing_data_reduction 'SAINT (Bruker, 2001)'
_computing_molecular_graphics
;
DIAMOND (Brandenburg & Putz, 2005)and Mercury (Macrae <i>et al.</i>,
2008)
;
_computing_publication_material 'SHELXL97 (Sheldrick, 2008)'
_computing_structure_refinement 'SHELXL97 (Sheldrick, 2008)'
_computing_structure_solution 'SHELXS97 (Sheldrick, 2008)'
_diffrn_ambient_temperature 294(2)
_diffrn_measured_fraction_theta_full 0.999
_diffrn_measured_fraction_theta_max 0.999
_diffrn_measurement_device 'Bruker SMART APEX CCD area-detector'
_diffrn_measurement_device_type 'Bruker SMART APEX CCD area detector'
_diffrn_measurement_method \w
_diffrn_radiation_monochromator graphite
_diffrn_radiation_source 'fine-focus sealed tube'
_diffrn_radiation_type MoK\a
_diffrn_radiation_wavelength 0.71073
_diffrn_reflns_av_R_equivalents 0.0160
_diffrn_reflns_av_sigmaI/netI 0.0114
_diffrn_reflns_limit_h_max 8
_diffrn_reflns_limit_h_min -8
_diffrn_reflns_limit_k_max 22
_diffrn_reflns_limit_k_min -22
_diffrn_reflns_limit_l_max 10
_diffrn_reflns_limit_l_min -10
_diffrn_reflns_number 10419
_diffrn_reflns_theta_full 25.98
_diffrn_reflns_theta_max 25.98
_diffrn_reflns_theta_min 2.20
_diffrn_standards_number 0
_exptl_absorpt_coefficient_mu 0.156
_exptl_absorpt_correction_type none
_exptl_crystal_colour colourless
_exptl_crystal_density_diffrn 1.812
_exptl_crystal_density_method 'not measured'
_exptl_crystal_description block
_exptl_crystal_F_000 568
_exptl_crystal_size_max 0.21
_exptl_crystal_size_mid 0.18
_exptl_crystal_size_min 0.08
_refine_diff_density_max 0.541
_refine_diff_density_min -0.422
_refine_ls_extinction_coef 0.011(3)
_refine_ls_extinction_expression Fc^*^=kFc[1+0.001xFc^2^\l^3^/sin(2\q)]^-1/4^
_refine_ls_extinction_method 'SHELXL97 (Sheldrick, 2008)'
_refine_ls_goodness_of_fit_ref 1.030
_refine_ls_hydrogen_treatment mixed
_refine_ls_matrix_type full
_refine_ls_number_parameters 186
_refine_ls_number_reflns 2005
_refine_ls_number_restraints 0
_refine_ls_restrained_S_all 1.030
_refine_ls_R_factor_all 0.0501
_refine_ls_R_factor_gt 0.0484
_refine_ls_shift/su_max 0.000
_refine_ls_shift/su_mean 0.000
_refine_ls_structure_factor_coef Fsqd
_refine_ls_weighting_details 'calc w = 1/[\s^2^(Fo^2^)+(0.0701P)^2^+0.6637P] where P=(Fo^2^+2Fc^2^)/3'
_refine_ls_weighting_scheme calc
_refine_ls_wR_factor_gt 0.1286
_refine_ls_wR_factor_ref 0.1302
_reflns_number_gt 1882
_reflns_number_total 2005
_reflns_threshold_expression I>2\s(I)
_cod_data_source_file cu3013.cif
_cod_data_source_block I
_cod_original_sg_symbol_H-M 'P 21/n'
_cod_database_code 2018558
_cod_database_fobs_code 2018558

loop_
_symmetry_equiv_pos_as_xyz
'x, y, z'
'-x+1/2, y+1/2, -z+1/2'
'-x, -y, -z'
'x-1/2, -y-1/2, z-1/2'

loop_
_atom_site_type_symbol
_atom_site_label
_atom_site_fract_x
_atom_site_fract_y
_atom_site_fract_z
_atom_site_U_iso_or_equiv
_atom_site_adp_type
_atom_site_calc_flag
_atom_site_refinement_flags
_atom_site_occupancy
_atom_site_symmetry_multiplicity
C C1 0.3902(3) 0.18632(9) 0.7207(2) 0.0323(4) Uani d . 1 1
C C2 0.3920(3) 0.15219(9) 0.5712(2) 0.0305(4) Uani d . 1 1
C C3 0.2250(3) 0.12739(15) 0.3183(3) 0.0565(6) Uani d . 1 1
H H3A 0.1924 0.1605 0.2312 0.068 Uiso calc R 1 1
H H3B 0.1116 0.0948 0.3291 0.068 Uiso calc R 1 1
C C4 0.4036(3) 0.08506(10) 0.2754(2) 0.0332(4) Uani d . 1 1
C C5 0.5563(2) 0.10644(9) 0.54075(19) 0.0283(4) Uani d . 1 1
C C6 0.7115(3) 0.09605(9) 0.6514(2) 0.0307(4) Uani d . 1 1
H H6 0.8194 0.0658 0.6295 0.037 Uiso calc R 1 1
C C7 0.7010(3) 0.13239(9) 0.7968(2) 0.0315(4) Uani d . 1 1
C C8 0.5446(3) 0.17732(9) 0.8338(2) 0.0327(4) Uani d . 1 1
H H8 0.5422 0.2011 0.9320 0.039 Uiso calc R 1 1
C C9 0.6972(3) 0.02825(11) 0.3202(2) 0.0380(4) Uani d . 1 1
N N1 0.2243(3) 0.23402(9) 0.7655(2) 0.0421(4) Uani d . 1 1
N N2 0.8655(2) 0.12332(9) 0.91554(18) 0.0395(4) Uani d . 1 1
N N3 0.5540(2) 0.07363(8) 0.38799(17) 0.0305(4) Uani d . 1 1
N N4 0.4373(2) 0.05221(9) 0.14260(18) 0.0390(4) Uani d . 1 1
N N5 0.6202(2) 0.01789(10) 0.17026(19) 0.0401(4) Uani d . 1 1
O O1 0.0629(2) 0.23051(9) 0.69463(19) 0.0523(4) Uani d . 1 1
O O2 0.2598(3) 0.27718(13) 0.8715(3) 0.0926(8) Uani d . 1 1
O O3 0.8652(3) 0.16065(10) 1.0354(2) 0.0658(5) Uani d . 1 1
O O4 0.9952(3) 0.07943(11) 0.8897(2) 0.0739(6) Uani d . 1 1
O O5 0.2489(2) 0.16699(8) 0.46012(17) 0.0501(4) Uani d . 1 1
H H5N 0.669(4) -0.0117(13) 0.097(3) 0.049(6) Uiso d . 1 1
O O6 0.8478(2) 0.00415(11) 0.38480(19) 0.0656(6) Uani d . 1 1

loop_
_atom_site_aniso_label
_atom_site_aniso_U_11
_atom_site_aniso_U_22
_atom_site_aniso_U_33
_atom_site_aniso_U_12
_atom_site_aniso_U_13
_atom_site_aniso_U_23
C1 0.0329(9) 0.0312(8) 0.0327(9) 0.0030(7) 0.0001(7) -0.0018(7)
C2 0.0312(8) 0.0314(8) 0.0286(8) 0.0006(7) -0.0039(7) 0.0012(7)
C3 0.0465(12) 0.0800(16) 0.0419(11) 0.0227(11) -0.0189(9) -0.0213(11)
C4 0.0352(9) 0.0365(9) 0.0275(8) -0.0003(7) -0.0077(7) -0.0011(7)
C5 0.0318(8) 0.0279(8) 0.0251(8) -0.0023(6) -0.0019(6) -0.0019(6)
C6 0.0312(9) 0.0320(8) 0.0289(8) 0.0023(7) -0.0026(7) -0.0016(7)
C7 0.0323(9) 0.0339(9) 0.0279(8) -0.0021(7) -0.0051(7) -0.0007(7)
C8 0.0382(9) 0.0345(9) 0.0252(8) -0.0014(7) -0.0013(7) -0.0042(7)
C9 0.0369(10) 0.0448(10) 0.0319(9) 0.0041(8) -0.0043(7) -0.0100(8)
N1 0.0421(9) 0.0463(9) 0.0379(9) 0.0111(7) 0.0000(7) -0.0066(7)
N2 0.0406(9) 0.0469(9) 0.0304(8) 0.0037(7) -0.0082(7) -0.0039(7)
N3 0.0320(8) 0.0333(7) 0.0257(7) 0.0017(6) -0.0054(6) -0.0043(6)
N4 0.0418(9) 0.0467(9) 0.0281(8) 0.0033(7) -0.0066(6) -0.0045(7)
N5 0.0406(9) 0.0497(10) 0.0297(8) 0.0074(7) -0.0035(7) -0.0114(7)
O1 0.0364(8) 0.0703(10) 0.0501(9) 0.0126(7) 0.0010(6) -0.0003(7)
O2 0.0818(14) 0.1106(17) 0.0840(15) 0.0481(13) -0.0250(11) -0.0634(13)
O3 0.0725(11) 0.0766(12) 0.0470(9) 0.0220(9) -0.0294(8) -0.0280(8)
O4 0.0646(11) 0.1016(14) 0.0542(10) 0.0467(11) -0.0252(8) -0.0266(10)
O5 0.0493(8) 0.0621(9) 0.0379(8) 0.0248(7) -0.0170(6) -0.0143(7)
O6 0.0528(10) 0.0937(13) 0.0494(9) 0.0371(9) -0.0199(7) -0.0321(9)

loop_
_atom_type_symbol
_atom_type_description
_atom_type_scat_dispersion_real
_atom_type_scat_dispersion_imag
_atom_type_scat_source
C C 0.0033 0.0016 'International Tables Vol C Tables 4.2.6.8 and 6.1.1.4'
H H 0.0000 0.0000 'International Tables Vol C Tables 4.2.6.8 and 6.1.1.4'
N N 0.0061 0.0033 'International Tables Vol C Tables 4.2.6.8 and 6.1.1.4'
O O 0.0106 0.0060 'International Tables Vol C Tables 4.2.6.8 and 6.1.1.4'

loop_
_geom_angle_atom_site_label_1
_geom_angle_atom_site_label_2
_geom_angle_atom_site_label_3
_geom_angle
C8 C1 C2 122.02(16)
C8 C1 N1 116.51(15)
C2 C1 N1 121.47(16)
O5 C2 C1 120.20(15)
O5 C2 C5 122.54(15)
C1 C2 C5 117.12(15)
O5 C3 C4 114.14(16)
O5 C3 H3A 108.7
C4 C3 H3A 108.7
O5 C3 H3B 108.7
C4 C3 H3B 108.7
H3A C3 H3B 107.6
N4 C4 N3 112.20(16)
N4 C4 C3 128.12(16)
N3 C4 C3 119.58(16)
C6 C5 C2 122.14(15)
C6 C5 N3 122.37(15)
C2 C5 N3 115.47(14)
C5 C6 C7 117.62(16)
C5 C6 H6 121.2
C7 C6 H6 121.2
C8 C7 C6 122.97(16)
C8 C7 N2 118.21(15)
C6 C7 N2 118.81(16)
C7 C8 C1 118.11(16)
C7 C8 H8 120.9
C1 C8 H8 120.9
O6 C9 N5 130.48(18)
O6 C9 N3 127.16(17)
N5 C9 N3 102.35(15)
O2 N1 O1 123.05(17)
O2 N1 C1 116.73(17)
O1 N1 C1 120.19(16)
O4 N2 O3 123.02(17)
O4 N2 C7 118.63(15)
O3 N2 C7 118.36(16)
C4 N3 C9 107.86(14)
C4 N3 C5 122.95(15)
C9 N3 C5 129.15(14)
C4 N4 N5 104.05(14)
C9 N5 N4 113.52(16)
C9 N5 H5N 126.1(15)
N4 N5 H5N 120.0(15)
C2 O5 C3 122.83(15)

loop_
_geom_bond_atom_site_label_1
_geom_bond_atom_site_label_2
_geom_bond_distance
C1 C8 1.385(2)
C1 C2 1.398(2)
C1 N1 1.466(2)
C2 O5 1.338(2)
C2 C5 1.408(2)
C3 O5 1.397(2)
C3 C4 1.472(3)
C3 H3A 0.9700
C3 H3B 0.9700
C4 N4 1.287(2)
C4 N3 1.369(2)
C5 C6 1.379(2)
C5 N3 1.411(2)
C6 C7 1.389(2)
C6 H6 0.9300
C7 C8 1.370(3)
C7 N2 1.465(2)
C8 H8 0.9300
C9 O6 1.209(2)
C9 N5 1.352(2)
C9 N3 1.397(2)
N1 O2 1.211(2)
N1 O1 1.212(2)
N2 O4 1.206(2)
N2 O3 1.215(2)
N4 N5 1.384(2)
N5 H5N 0.88(3)

loop_
_geom_hbond_atom_site_label_D
_geom_hbond_atom_site_label_H
_geom_hbond_atom_site_label_A
_geom_hbond_site_symmetry_A
_geom_hbond_distance_DH
_geom_hbond_distance_HA
_geom_hbond_distance_DA
_geom_hbond_angle_DHA
N5 H5N O4 3_756 0.88(3) 2.56(2) 3.172(2) 127(2)
N5 H5N N4 3_655 0.88(3) 2.23(2) 2.930(2) 135(2)
C3 H3B O6 1_455 0.97 2.48 3.441(4) 173
C6 H6 O6 3_756 0.93 2.56 3.481(2) 169
C6 H6 O6 . 0.93 2.35 2.957(2) 123
C8 H8 O1 4_666 0.93 2.53 3.458(2) 176

loop_
_geom_torsion_atom_site_label_1
_geom_torsion_atom_site_label_2
_geom_torsion_atom_site_label_3
_geom_torsion_atom_site_label_4
_geom_torsion
C8 C1 C2 O5 -174.33(17)
N1 C1 C2 O5 5.3(3)
C8 C1 C2 C5 1.5(3)
N1 C1 C2 C5 -178.91(16)
O5 C3 C4 N4 -169.0(2)
O5 C3 C4 N3 14.9(3)
O5 C2 C5 C6 174.67(17)
C1 C2 C5 C6 -1.0(3)
O5 C2 C5 N3 -3.6(3)
C1 C2 C5 N3 -179.30(14)
C2 C5 C6 C7 0.3(3)
N3 C5 C6 C7 178.44(15)
C5 C6 C7 C8 0.1(3)
C5 C6 C7 N2 -179.00(15)
C6 C7 C8 C1 0.3(3)
N2 C7 C8 C1 179.43(16)
C2 C1 C8 C7 -1.1(3)
N1 C1 C8 C7 179.21(16)
C8 C1 N1 O2 21.1(3)
C2 C1 N1 O2 -158.6(2)
C8 C1 N1 O1 -160.87(18)
C2 C1 N1 O1 19.5(3)
C8 C7 N2 O4 173.97(19)
C6 C7 N2 O4 -6.9(3)
C8 C7 N2 O3 -6.3(3)
C6 C7 N2 O3 172.82(18)
N4 C4 N3 C9 -0.6(2)
C3 C4 N3 C9 176.00(19)
N4 C4 N3 C5 177.09(15)
C3 C4 N3 C5 -6.3(3)
O6 C9 N3 C4 -177.2(2)
N5 C9 N3 C4 1.3(2)
O6 C9 N3 C5 5.3(3)
N5 C9 N3 C5 -176.25(17)
C6 C5 N3 C4 -178.15(16)
C2 C5 N3 C4 0.1(2)
C6 C5 N3 C9 -1.0(3)
C2 C5 N3 C9 177.33(17)
N3 C4 N4 N5 -0.3(2)
C3 C4 N4 N5 -176.6(2)
O6 C9 N5 N4 176.9(2)
N3 C9 N5 N4 -1.6(2)
C4 N4 N5 C9 1.2(2)
C1 C2 O5 C3 -170.4(2)
C5 C2 O5 C3 14.1(3)
C4 C3 O5 C2 -19.0(3)

loop_
_cod_related_entry_id
_cod_related_entry_database
_cod_related_entry_code
1 ChemSpider 1409886
